data_4134901
loop_
_publ_author_name
'Ding, Wei'
'Chai, Jinkui'
'Wang, Chen'
'Wu, Junliang'
'Yoshikai, Naohiko'

_publ_section_title
;
 Stereoselective Access to Highly Substituted Vinyl Ethers via
 <i>trans</i>-Difunctionalization of Alkynes with Alcohols and Iodine(III)
 Electrophile.
;
_journal_issue 19
_journal_name_full 'Journal of the American Chemical Society'
_journal_page_first 8619
_journal_page_last 8624
_journal_paper_doi 10.1021/jacs.0c04140
_journal_volume 142
_journal_year 2020
_chemical_formula_sum 'C18.5 H14 Cl F6 I O2'
_chemical_formula_weight 544.65
_space_group_crystal_system orthorhombic
_space_group_IT_number 29
_space_group_name_Hall 'P 2c -2ac'
_space_group_name_H-M_alt 'P c a 21'
_atom_sites_solution_hydrogens geom
_cell_angle_alpha 90
_cell_angle_beta 90
_cell_angle_gamma 90
_cell_formula_units_Z 8
_cell_length_a 16.2807(4)
_cell_length_b 12.2181(2)
_cell_length_c 21.3944(4)
_cell_measurement_reflns_used 9974
_cell_measurement_temperature 100.(2)
_cell_measurement_theta_max 34.4307
_cell_measurement_theta_min 2.5306
_cell_volume 4255.76(15)
_computing_cell_refinement 'SAINT V8.37A (Bruker AXS Inc., 2015)'
_computing_data_collection 'APEX3 (Bruker AXS Inc., 2016)'
_computing_data_reduction 'SAINT V8.37A (Bruker AXS Inc., 2015)'
_computing_molecular_graphics 'XP (Bruker AXS Inc., 2016)'
_computing_publication_material 'APEX3 (Bruker AXS Inc., 2016)'
_computing_structure_refinement 'SHELXL-2014/7 (Sheldrick, 2014)'
_computing_structure_solution 'XT, VERSION 2014/5'
_diffrn_ambient_temperature 100.(2)
_diffrn_detector_area_resol_mean 7.4074
_diffrn_measured_fraction_theta_full 0.995
_diffrn_measured_fraction_theta_max 0.995
_diffrn_measurement_device_type 'Photon II CPADs detector'
_diffrn_measurement_method 'phi and omega scans'
_diffrn_radiation_monochromator 'Multilayer Mirror'
_diffrn_radiation_type MoK\a
_diffrn_radiation_wavelength 0.71073
_diffrn_reflns_av_R_equivalents 0.0998
_diffrn_reflns_av_unetI/netI 0.1452
_diffrn_reflns_limit_h_max 25
_diffrn_reflns_limit_h_min -26
_diffrn_reflns_limit_k_max 15
_diffrn_reflns_limit_k_min -19
_diffrn_reflns_limit_l_max 34
_diffrn_reflns_limit_l_min -34
_diffrn_reflns_number 60950
_diffrn_reflns_theta_full 34.97
_diffrn_reflns_theta_max 34.97
_diffrn_reflns_theta_min 2.68
_diffrn_source 'Incoatec microfocus source'
_diffrn_source_type 'Bruker D8 Quest'
_exptl_absorpt_coefficient_mu 1.692
_exptl_absorpt_correction_T_max 0.91
_exptl_absorpt_correction_T_min 0.75
_exptl_absorpt_correction_type multi-scan
_exptl_absorpt_process_details
;
SADABS-2016/2 - Bruker AXS area detector scaling and absorption correction
;
_exptl_crystal_colour colourless
_exptl_crystal_density_diffrn 1.700
_exptl_crystal_density_method 'not measured'
_exptl_crystal_description plate
_exptl_crystal_F_000 2120
_exptl_crystal_size_max 0.280
_exptl_crystal_size_mid 0.240
_exptl_crystal_size_min 0.060
_refine_diff_density_max 1.975
_refine_diff_density_min -1.317
_refine_ls_abs_structure_details
;

Flack x determined using 3541 quotients [(I+)-(I-)]/[(I+)+(I-)]
(Parsons, Flack and Wagner, Acta Cryst. B69 (2013) 249-259).
;
_refine_ls_abs_structure_Flack 0.005(13)
_refine_ls_extinction_method none
_refine_ls_goodness_of_fit_ref 1.104
_refine_ls_hydrogen_treatment constr
_refine_ls_matrix_type full
_refine_ls_number_parameters 573
_refine_ls_number_reflns 17990
_refine_ls_number_restraints 125
_refine_ls_restrained_S_all 1.113
_refine_ls_R_factor_all 0.1518
_refine_ls_R_factor_gt 0.0880
_refine_ls_shift/su_max 0.001
_refine_ls_shift/su_mean 0.000
_refine_ls_structure_factor_coef Fsqd
_refine_ls_weighting_details 'w=1/[\s^2^(Fo^2^)+(0.0488P)^2^+14.9125P] where P=(Fo^2^+2Fc^2^)/3'
_refine_ls_weighting_scheme calc
_refine_ls_wR_factor_gt 0.1499
_refine_ls_wR_factor_ref 0.1740
_reflns_number_gt 11549
_reflns_number_total 17990
_reflns_threshold_expression 'I > 2\s(I)'
_cod_data_source_file ja0c04140_si_004.cif
_cod_data_source_block yoshi58m
_cod_depositor_comments
;
The following automatic conversions were performed:

data item '_exptl_absorpt_correction_type' value 'Multi-Scan' was
changed to 'multi-scan' in accordance with the
/home/data/users/saulius/crontab/automatic-downloads/rss-feeds/ACS/lib/dictionaries/cif_core.dic
dictionary named 'cif_core.dic' version 2.4.2 last updated on
2011-04-26.

Automatic conversion script
Id: cif_fix_values 7556 2019-12-06 15:28:31Z antanas 

 Adding full bibliography for 4134900--4134903.cif.
;
_cod_original_formula_sum 'C18.50 H14 Cl F6 I O2'
_cod_database_code 4134901

loop_
_space_group_symop_operation_xyz
'x, y, z'
'-x, -y, z+1/2'
'x+1/2, -y, z'
'-x+1/2, y, z+1/2'

loop_
_atom_site_type_symbol
_atom_site_label
_atom_site_fract_x
_atom_site_fract_y
_atom_site_fract_z
_atom_site_U_iso_or_equiv
_atom_site_adp_type
_atom_site_calc_flag
_atom_site_refinement_flags_adp
_atom_site_refinement_flags_occupancy
_atom_site_refinement_flags_posn
_atom_site_occupancy
_atom_site_disorder_assembly
_atom_site_disorder_group
C C1 0.8116(7) 0.2765(8) 0.3021(5) 0.020(2) Uani d . . . 1.0 . .
C C2 0.8911(7) 0.2528(8) 0.2818(6) 0.027(2) Uani d . . . 1.0 . .
H H2 0.9 0.2152 0.2435 0.032 Uiso calc U . R 1.0 . .
C C3 0.9560(8) 0.2847(9) 0.3183(7) 0.033(3) Uani d . . . 1.0 . .
H H3 1.0106 0.2717 0.3046 0.04 Uiso calc U . R 1.0 . .
C C4 0.9419(8) 0.3366(10) 0.3759(6) 0.034(3) Uani d . . . 1.0 . .
H H4 0.9869 0.3568 0.4017 0.04 Uiso calc U . R 1.0 . .
C C5 0.8612(7) 0.3585(9) 0.3950(6) 0.027(2) Uani d . . . 1.0 . .
H H5 0.8518 0.3948 0.4336 0.032 Uiso calc U . R 1.0 . .
C C6 0.7954(7) 0.3280(8) 0.3585(5) 0.020(2) Uani d . . . 1.0 . .
C C7 0.7047(6) 0.3489(8) 0.3756(5) 0.0194(19) Uani d . . . 1.0 . .
C C8 0.6921(7) 0.4679(9) 0.3960(6) 0.026(2) Uani d . . . 1.0 . .
C C9 0.6824(8) 0.2693(10) 0.4309(6) 0.029(2) Uani d . . . 1.0 . .
C C10 0.7815(8) 0.1539(8) 0.1761(5) 0.026(2) Uani d . . . 1.0 . .
H H10 0.8089 0.2003 0.1473 0.032 Uiso calc U . R 1.0 . .
C C11 0.7907(7) 0.0462(9) 0.1695(6) 0.027(2) Uani d . . . 1.0 . .
C C12 0.7673(7) -0.0398(9) 0.2143(5) 0.021(2) Uani d . . . 1.0 . .
C C13 0.7860(8) -0.0277(10) 0.2776(6) 0.027(3) Uani d . . . 1.0 . .
H H13 0.8141 0.0355 0.292 0.033 Uiso calc U . R 1.0 . .
C C14 0.7625(8) -0.1110(9) 0.3201(6) 0.028(3) Uani d . . . 1.0 . .
H H14 0.7746 -0.1037 0.3633 0.034 Uiso calc U . R 1.0 . .
C C15 0.7217(9) -0.2033(9) 0.2986(7) 0.037(3) Uani d . . . 1.0 . .
H H15 0.7065 -0.2588 0.3275 0.045 Uiso calc U . R 1.0 . .
C C16 0.7027(8) -0.2163(9) 0.2362(7) 0.036(3) Uani d . . . 1.0 . .
H H16 0.6738 -0.2791 0.2219 0.043 Uiso calc U . R 1.0 . .
C C17 0.7273(8) -0.1337(9) 0.1947(6) 0.027(2) Uani d . . . 1.0 . .
H H17 0.7161 -0.1426 0.1515 0.032 Uiso calc U . R 1.0 . .
C C18 0.8455(9) 0.0688(9) 0.0667(5) 0.032(3) Uani d . . . 1.0 . .
H H18A 0.7971 0.1083 0.0515 0.048 Uiso calc U . R 1.0 . .
H H18B 0.8686 0.0246 0.0327 0.048 Uiso calc U . R 1.0 . .
H H18C 0.8868 0.1214 0.0811 0.048 Uiso calc U . R 1.0 . .
C C19 0.5738(6) 0.5081(9) 0.6983(5) 0.022(2) Uani d . . . 1.0 . .
C C20 0.6523(6) 0.5337(8) 0.7180(6) 0.025(2) Uani d . . . 1.0 . .
H H20 0.6614 0.5718 0.756 0.03 Uiso calc U . R 1.0 . .
C C21 0.7183(7) 0.5014(9) 0.6799(7) 0.033(3) Uani d . . . 1.0 . .
H H21 0.773 0.5161 0.6929 0.039 Uiso calc U . R 1.0 . .
C C22 0.7047(7) 0.4491(9) 0.6245(6) 0.034(3) Uani d . . . 1.0 . .
H H22 0.7495 0.4292 0.5984 0.04 Uiso calc U . R 1.0 . .
C C23 0.6235(7) 0.4249(9) 0.6066(6) 0.025(2) Uani d . . . 1.0 . .
H H23 0.6139 0.3874 0.5684 0.03 Uiso calc U . R 1.0 . .
C C24 0.5578(6) 0.4547(8) 0.6433(5) 0.0183(19) Uani d . . . 1.0 . .
C C25 0.4671(6) 0.4325(9) 0.6253(5) 0.022(2) Uani d . . . 1.0 . .
C C26 0.4453(8) 0.5062(10) 0.5687(6) 0.029(2) Uani d . . . 1.0 . .
C C27 0.4560(7) 0.3114(9) 0.6078(5) 0.023(2) Uani d . . . 1.0 . .
C C28 0.5464(7) 0.6260(9) 0.8242(5) 0.024(2) Uani d . . . 1.0 . .
H H28 0.5786 0.5793 0.85 0.028 Uiso calc U . R 1.0 . .
C C29 0.5503(7) 0.7343(9) 0.8337(5) 0.023(2) Uani d . . . 1.0 . .
C C30 0.5192(8) 0.8206(11) 0.7925(7) 0.031(3) Uani d . . . 1.0 . .
C C31 0.4767(8) 0.9080(10) 0.8169(8) 0.041(4) Uani d . . . 1.0 . .
H H31 0.4657 0.9108 0.8605 0.049 Uiso calc U . R 1.0 . .
C C32 0.4501(10) 0.9909(13) 0.7791(10) 0.049(4) Uani d . . . 1.0 . .
H H32 0.42 1.0502 0.7965 0.059 Uiso calc U . R 1.0 . .
C C33 0.4665(12) 0.9893(16) 0.7159(11) 0.062(6) Uani d . . . 1.0 . .
H H33 0.448 1.0467 0.6895 0.074 Uiso calc U . R 1.0 . .
C C34 0.5093(9) 0.9045(13) 0.6925(8) 0.049(4) Uani d . . . 1.0 . .
H H34 0.5204 0.9035 0.6489 0.059 Uiso calc U . R 1.0 . .
C C35 0.5376(8) 0.8200(12) 0.7281(7) 0.036(3) Uani d . . . 1.0 . .
H H35 0.5688 0.7624 0.71 0.044 Uiso calc U . R 1.0 . .
C C36 0.6153(13) 0.7006(15) 0.9338(7) 0.055(5) Uani d . . . 1.0 . .
H H36A 0.5729 0.6462 0.9435 0.083 Uiso calc U . R 1.0 . .
H H36B 0.6305 0.7399 0.9721 0.083 Uiso calc U . R 1.0 . .
H H36C 0.6638 0.6637 0.9167 0.083 Uiso calc U . R 1.0 . .
C C37 0.699(3) 0.738(4) 0.5297(12) 0.102(8) Uani d U P D 0.512(9) A 1
H H37A 0.7251 0.6654 0.5242 0.123 Uiso calc U P R 0.512(9) A 1
H H37B 0.7391 0.7885 0.5482 0.123 Uiso calc U P R 0.512(9) A 1
Cl Cl1 0.6179(10) 0.7264(10) 0.5756(5) 0.109(5) Uani d U P D 0.512(9) A 1
Cl Cl2 0.6645(9) 0.7879(10) 0.4573(4) 0.100(4) Uani d U P D 0.512(9) A 1
C C38 0.407(3) 0.985(5) 0.4692(16) 0.058(6) Uani d U P D 0.265(8) B 2
H H38A 0.3601 0.9412 0.4535 0.07 Uiso calc U P R 0.265(8) B 2
H H38B 0.4123 1.0521 0.4438 0.07 Uiso calc U P R 0.265(8) B 2
Cl Cl3 0.4961(8) 0.9100(9) 0.4680(6) 0.044(4) Uani d U P D 0.265(8) B 2
Cl Cl4 0.3952(13) 1.0164(16) 0.5497(8) 0.073(5) Uani d U P D 0.265(8) B 2
C C38A 0.426(3) 1.012(6) 0.495(3) 0.064(6) Uani d U P D 0.225(9) C 3
H H38C 0.4613 0.9758 0.526 0.076 Uiso calc U P R 0.225(9) C 3
H H38D 0.4502 1.0828 0.482 0.076 Uiso calc U P R 0.225(9) C 3
Cl Cl6 0.3267(15) 1.0264(17) 0.5207(9) 0.071(5) Uani d U P D 0.225(9) C 3
Cl Cl5 0.4038(15) 0.9292(17) 0.4324(8) 0.067(5) Uani d U P D 0.225(9) C 3
F F1 0.7170(5) 0.5346(5) 0.3507(4) 0.0365(17) Uani d . . . 1.0 . .
F F2 0.7312(5) 0.4971(6) 0.4481(3) 0.0382(18) Uani d . . . 1.0 . .
F F3 0.6121(4) 0.4905(6) 0.4049(3) 0.0322(15) Uani d . . . 1.0 . .
F F4 0.7289(5) 0.2856(6) 0.4822(3) 0.0371(18) Uani d . . . 1.0 . .
F F5 0.6042(5) 0.2793(6) 0.4487(3) 0.0396(18) Uani d . . . 1.0 . .
F F6 0.6931(5) 0.1656(6) 0.4132(4) 0.0392(18) Uani d . . . 1.0 . .
F F7 0.4459(6) 0.6109(6) 0.5854(4) 0.046(2) Uani d . . . 1.0 . .
F F8 0.4962(5) 0.4965(7) 0.5195(3) 0.0353(17) Uani d . . . 1.0 . .
F F9 0.3696(5) 0.4850(7) 0.5462(3) 0.0387(18) Uani d . . . 1.0 . .
F F10 0.4956(4) 0.2788(5) 0.5565(3) 0.0293(15) Uani d . . . 1.0 . .
F F11 0.3769(4) 0.2858(6) 0.5991(3) 0.0352(16) Uani d . . . 1.0 . .
F F12 0.4833(5) 0.2470(6) 0.6549(3) 0.0351(17) Uani d . . . 1.0 . .
I I1 0.71027(4) 0.22738(4) 0.24601(3) 0.01988(13) Uani d . . . 1.0 . .
I I2 0.47247(3) 0.55519(4) 0.75521(3) 0.01907(13) Uani d . . . 1.0 . .
O O1 0.6535(5) 0.3269(6) 0.3276(3) 0.0211(15) Uani d . . . 1.0 . .
O O2 0.8224(6) -0.0012(7) 0.1172(4) 0.038(2) Uani d . . . 1.0 . .
O O3 0.4148(5) 0.4562(7) 0.6731(4) 0.0264(17) Uani d . . . 1.0 . .
O O4 0.5839(6) 0.7772(7) 0.8885(4) 0.035(2) Uani d . . . 1.0 . .

loop_
_atom_site_aniso_label
_atom_site_aniso_U_11
_atom_site_aniso_U_22
_atom_site_aniso_U_33
_atom_site_aniso_U_12
_atom_site_aniso_U_13
_atom_site_aniso_U_23
C1 0.018(5) 0.016(4) 0.027(5) -0.004(4) 0.001(4) 0.001(4)
C2 0.027(6) 0.017(5) 0.036(6) -0.002(4) 0.006(5) 0.000(4)
C3 0.023(6) 0.021(5) 0.056(8) 0.005(4) 0.004(6) 0.006(5)
C4 0.022(6) 0.028(6) 0.051(8) -0.005(5) -0.009(5) 0.006(5)
C5 0.022(6) 0.022(5) 0.037(7) -0.004(4) -0.009(5) 0.003(5)
C6 0.021(5) 0.012(4) 0.028(5) -0.002(4) 0.002(4) 0.007(4)
C7 0.017(5) 0.022(5) 0.020(5) -0.005(4) -0.001(4) -0.002(4)
C8 0.016(5) 0.032(6) 0.030(6) 0.005(4) -0.007(4) -0.003(5)
C9 0.023(6) 0.035(6) 0.030(6) -0.004(5) 0.000(5) 0.010(5)
C10 0.039(7) 0.012(4) 0.028(6) 0.000(4) 0.014(5) 0.000(4)
C11 0.026(6) 0.029(6) 0.027(6) 0.006(5) 0.005(5) -0.002(4)
C12 0.015(5) 0.019(5) 0.030(6) 0.005(4) -0.002(4) 0.000(4)
C13 0.029(7) 0.022(6) 0.031(6) 0.001(5) -0.001(5) 0.005(4)
C14 0.034(7) 0.025(6) 0.025(6) 0.008(5) -0.006(5) 0.006(5)
C15 0.046(9) 0.015(5) 0.051(8) 0.006(5) -0.004(7) 0.005(5)
C16 0.030(6) 0.017(4) 0.061(10) 0.007(4) -0.010(6) 0.003(6)
C17 0.026(6) 0.020(5) 0.034(6) 0.000(5) -0.001(5) -0.004(4)
C18 0.048(8) 0.025(5) 0.023(6) 0.000(5) 0.022(5) -0.009(4)
C19 0.011(4) 0.021(5) 0.035(6) 0.007(4) 0.006(4) 0.008(4)
C20 0.013(5) 0.016(4) 0.047(7) 0.004(4) -0.005(5) 0.003(4)
C21 0.020(6) 0.026(6) 0.053(8) 0.000(5) 0.005(5) 0.005(5)
C22 0.020(6) 0.028(6) 0.052(8) -0.004(5) 0.014(5) 0.002(5)
C23 0.018(5) 0.020(5) 0.036(6) -0.002(4) 0.011(4) 0.006(4)
C24 0.007(4) 0.022(5) 0.026(5) -0.003(3) 0.002(4) 0.011(4)
C25 0.011(4) 0.030(5) 0.024(5) 0.003(4) 0.003(4) 0.003(4)
C26 0.024(6) 0.032(6) 0.032(6) 0.006(5) 0.004(5) 0.000(5)
C27 0.020(5) 0.030(5) 0.019(5) -0.001(4) -0.002(4) 0.002(4)
C28 0.017(5) 0.023(5) 0.031(6) 0.002(4) 0.001(4) -0.001(4)
C29 0.013(5) 0.028(5) 0.027(5) 0.002(4) 0.008(4) -0.005(4)
C30 0.017(6) 0.022(6) 0.053(8) -0.008(5) 0.007(5) 0.002(5)
C31 0.013(6) 0.026(6) 0.083(11) -0.008(5) 0.004(6) -0.004(6)
C32 0.027(7) 0.020(7) 0.100(14) -0.002(6) 0.003(7) 0.008(7)
C33 0.046(11) 0.037(9) 0.102(15) -0.002(8) 0.009(10) 0.037(10)
C34 0.034(9) 0.046(8) 0.067(10) 0.003(7) 0.012(7) 0.028(8)
C35 0.022(7) 0.029(6) 0.058(9) -0.005(5) 0.009(6) 0.013(6)
C36 0.081(14) 0.052(9) 0.033(8) -0.008(9) 0.000(8) 0.003(7)
C37 0.158(16) 0.092(16) 0.057(11) 0.033(13) 0.025(10) -0.010(11)
Cl1 0.167(13) 0.076(7) 0.084(7) 0.063(8) 0.047(7) 0.053(6)
Cl2 0.143(11) 0.118(9) 0.040(5) 0.001(8) 0.038(6) 0.012(5)
C38 0.069(11) 0.052(11) 0.054(10) 0.021(9) -0.001(8) 0.005(9)
Cl3 0.049(7) 0.022(5) 0.060(7) 0.013(5) -0.016(6) -0.008(5)
Cl4 0.085(12) 0.080(10) 0.054(8) 0.002(9) 0.009(8) -0.022(7)
C38A 0.079(11) 0.058(11) 0.054(10) 0.011(9) 0.010(9) 0.004(9)
Cl6 0.084(11) 0.067(10) 0.062(10) -0.006(9) 0.027(9) 0.005(8)
Cl5 0.093(12) 0.072(10) 0.036(8) 0.023(9) 0.009(8) 0.002(7)
F1 0.042(5) 0.021(3) 0.046(4) 0.004(3) 0.009(3) 0.007(3)
F2 0.036(5) 0.037(4) 0.041(4) -0.002(3) -0.011(3) -0.018(3)
F3 0.020(3) 0.038(4) 0.038(4) 0.006(3) 0.001(3) -0.016(3)
F4 0.042(5) 0.044(4) 0.025(4) -0.004(3) -0.005(3) 0.010(3)
F5 0.030(4) 0.054(5) 0.034(4) -0.010(3) 0.012(3) 0.004(3)
F6 0.040(5) 0.031(4) 0.047(4) -0.007(3) 0.003(4) 0.012(3)
F7 0.060(6) 0.025(3) 0.053(5) 0.011(4) -0.008(4) 0.004(3)
F8 0.032(4) 0.045(4) 0.029(4) 0.006(3) 0.008(3) 0.017(4)
F9 0.027(4) 0.059(5) 0.030(4) 0.018(3) -0.002(3) 0.008(3)
F10 0.034(4) 0.026(3) 0.027(3) -0.001(3) 0.005(3) -0.004(3)
F11 0.023(4) 0.042(4) 0.040(4) -0.010(3) -0.002(3) 0.003(3)
F12 0.035(4) 0.031(4) 0.039(4) -0.006(3) -0.007(3) 0.011(3)
I1 0.0219(3) 0.0164(2) 0.0213(3) 0.0009(2) 0.0012(3) 0.0002(3)
I2 0.0124(2) 0.0220(2) 0.0227(3) 0.0024(2) 0.0016(3) 0.0029(3)
O1 0.020(4) 0.026(4) 0.018(3) 0.003(3) 0.000(3) -0.003(3)
O2 0.049(6) 0.028(4) 0.036(5) 0.007(4) 0.014(4) -0.010(4)
O3 0.014(4) 0.041(5) 0.024(4) 0.002(3) 0.006(3) -0.003(3)
O4 0.031(5) 0.038(5) 0.037(5) -0.006(4) 0.006(4) -0.011(4)

loop_
_atom_type_symbol
_atom_type_description
_atom_type_scat_dispersion_real
_atom_type_scat_dispersion_imag
_atom_type_scat_source
C C 0.0033 0.0016 'International Tables Vol C Tables 4.2.6.8 and 6.1.1.4'
H H 0.0000 0.0000 'International Tables Vol C Tables 4.2.6.8 and 6.1.1.4'
F F 0.0171 0.0103 'International Tables Vol C Tables 4.2.6.8 and 6.1.1.4'
I I -0.4742 1.8119 'International Tables Vol C Tables 4.2.6.8 and 6.1.1.4'
O O 0.0106 0.0060 'International Tables Vol C Tables 4.2.6.8 and 6.1.1.4'
Cl Cl 0.1484 0.1585 'International Tables Vol C Tables 4.2.6.8 and 6.1.1.4'

loop_
_geom_angle_atom_site_label_1
_geom_angle_atom_site_label_2
_geom_angle_atom_site_label_3
_geom_angle_site_symmetry_1
_geom_angle_site_symmetry_3
_geom_angle
_geom_angle_publ_flag
C6 C1 C2 . . 122.8(10) ?
C6 C1 I1 . . 118.1(8) ?
C2 C1 I1 . . 119.0(8) ?
C3 C2 C1 . . 118.6(11) ?
C3 C2 H2 . . 120.7 ?
C1 C2 H2 . . 120.7 ?
C2 C3 C4 . . 120.2(12) ?
C2 C3 H3 . . 119.9 ?
C4 C3 H3 . . 119.9 ?
C5 C4 C3 . . 119.7(11) ?
C5 C4 H4 . . 120.2 ?
C3 C4 H4 . . 120.2 ?
C6 C5 C4 . . 120.8(11) ?
C6 C5 H5 . . 119.6 ?
C4 C5 H5 . . 119.6 ?
C5 C6 C1 . . 117.9(10) ?
C5 C6 C7 . . 124.4(10) ?
C1 C6 C7 . . 117.7(9) ?
O1 C7 C8 . . 108.9(9) ?
O1 C7 C6 . . 112.2(8) ?
C8 C7 C6 . . 110.7(8) ?
O1 C7 C9 . . 107.8(8) ?
C8 C7 C9 . . 110.0(9) ?
C6 C7 C9 . . 107.3(8) ?
F1 C8 F2 . . 107.6(9) ?
F1 C8 F3 . . 105.8(9) ?
F2 C8 F3 . . 106.8(9) ?
F1 C8 C7 . . 109.4(9) ?
F2 C8 C7 . . 115.3(9) ?
F3 C8 C7 . . 111.4(9) ?
F6 C9 F5 . . 107.0(9) ?
F6 C9 F4 . . 107.4(10) ?
F5 C9 F4 . . 106.8(10) ?
F6 C9 C7 . . 110.1(10) ?
F5 C9 C7 . . 112.3(9) ?
F4 C9 C7 . . 113.0(9) ?
C11 C10 I1 . . 124.2(9) ?
C11 C10 H10 . . 117.9 ?
I1 C10 H10 . . 117.9 ?
C10 C11 O2 . . 123.4(11) ?
C10 C11 C12 . . 127.4(11) ?
O2 C11 C12 . . 109.3(9) ?
C17 C12 C13 . . 118.9(12) ?
C17 C12 C11 . . 121.0(11) ?
C13 C12 C11 . . 120.0(11) ?
C12 C13 C14 . . 119.2(13) ?
C12 C13 H13 . . 120.4 ?
C14 C13 H13 . . 120.4 ?
C15 C14 C13 . . 120.1(12) ?
C15 C14 H14 . . 120.0 ?
C13 C14 H14 . . 120.0 ?
C16 C15 C14 . . 121.5(13) ?
C16 C15 H15 . . 119.3 ?
C14 C15 H15 . . 119.3 ?
C15 C16 C17 . . 117.7(12) ?
C15 C16 H16 . . 121.1 ?
C17 C16 H16 . . 121.1 ?
C12 C17 C16 . . 122.6(12) ?
C12 C17 H17 . . 118.7 ?
C16 C17 H17 . . 118.7 ?
O2 C18 H18A . . 109.5 ?
O2 C18 H18B . . 109.5 ?
H18A C18 H18B . . 109.5 ?
O2 C18 H18C . . 109.5 ?
H18A C18 H18C . . 109.5 ?
H18B C18 H18C . . 109.5 ?
C24 C19 C20 . . 123.0(10) ?
C24 C19 I2 . . 118.2(8) ?
C20 C19 I2 . . 118.8(8) ?
C19 C20 C21 . . 117.9(11) ?
C19 C20 H20 . . 121.0 ?
C21 C20 H20 . . 121.0 ?
C22 C21 C20 . . 120.7(11) ?
C22 C21 H21 . . 119.6 ?
C20 C21 H21 . . 119.6 ?
C21 C22 C23 . . 119.2(11) ?
C21 C22 H22 . . 120.4 ?
C23 C22 H22 . . 120.4 ?
C24 C23 C22 . . 121.2(11) ?
C24 C23 H23 . . 119.4 ?
C22 C23 H23 . . 119.4 ?
C19 C24 C23 . . 118.0(10) ?
C19 C24 C25 . . 118.5(9) ?
C23 C24 C25 . . 123.5(10) ?
O3 C25 C27 . . 108.3(9) ?
O3 C25 C26 . . 108.7(8) ?
C27 C25 C26 . . 110.0(9) ?
O3 C25 C24 . . 111.8(9) ?
C27 C25 C24 . . 109.9(8) ?
C26 C25 C24 . . 108.0(8) ?
F7 C26 F8 . . 107.0(10) ?
F7 C26 F9 . . 106.7(9) ?
F8 C26 F9 . . 105.5(10) ?
F7 C26 C25 . . 110.3(10) ?
F8 C26 C25 . . 114.8(9) ?
F9 C26 C25 . . 112.1(9) ?
F10 C27 F11 . . 106.3(9) ?
F10 C27 F12 . . 106.3(9) ?
F11 C27 F12 . . 106.5(9) ?
F10 C27 C25 . . 115.5(9) ?
F11 C27 C25 . . 111.8(9) ?
F12 C27 C25 . . 109.9(9) ?
C29 C28 I2 . . 122.8(9) ?
C29 C28 H28 . . 118.6 ?
I2 C28 H28 . . 118.6 ?
C28 C29 O4 . . 121.1(10) ?
C28 C29 C30 . . 127.1(11) ?
O4 C29 C30 . . 111.8(10) ?
C31 C30 C35 . . 118.8(15) ?
C31 C30 C29 . . 120.3(13) ?
C35 C30 C29 . . 120.7(13) ?
C32 C31 C30 . . 120.6(16) ?
C32 C31 H31 . . 119.7 ?
C30 C31 H31 . . 119.7 ?
C31 C32 C33 . . 120.6(19) ?
C31 C32 H32 . . 119.7 ?
C33 C32 H32 . . 119.7 ?
C34 C33 C32 . . 118.4(18) ?
C34 C33 H33 . . 120.8 ?
C32 C33 H33 . . 120.8 ?
C33 C34 C35 . . 123.4(17) ?
C33 C34 H34 . . 118.3 ?
C35 C34 H34 . . 118.3 ?
C34 C35 C30 . . 118.0(16) ?
C34 C35 H35 . . 121.0 ?
C30 C35 H35 . . 121.0 ?
O4 C36 H36A . . 109.5 ?
O4 C36 H36B . . 109.5 ?
H36A C36 H36B . . 109.5 ?
O4 C36 H36C . . 109.5 ?
H36A C36 H36C . . 109.5 ?
H36B C36 H36C . . 109.5 ?
Cl1 C37 Cl2 . . 108.(2) ?
Cl1 C37 H37A . . 110.2 ?
Cl2 C37 H37A . . 110.2 ?
Cl1 C37 H37B . . 110.2 ?
Cl2 C37 H37B . . 110.2 ?
H37A C37 H37B . . 108.5 ?
Cl3 C38 Cl4 . . 103.(2) ?
Cl3 C38 H38A . . 111.2 ?
Cl4 C38 H38A . . 111.2 ?
Cl3 C38 H38B . . 111.2 ?
Cl4 C38 H38B . . 111.2 ?
H38A C38 H38B . . 109.1 ?
Cl6 C38A Cl5 . . 97.(2) ?
Cl6 C38A H38C . . 112.4 ?
Cl5 C38A H38C . . 112.4 ?
Cl6 C38A H38D . . 112.4 ?
Cl5 C38A H38D . . 112.4 ?
H38C C38A H38D . . 110.0 ?
C10 I1 C1 . . 95.4(5) ?
C10 I1 O1 . . 169.3(4) ?
C1 I1 O1 . . 74.7(3) ?
C28 I2 C19 . . 94.0(4) ?
C28 I2 O3 . . 168.1(3) ?
C19 I2 O3 . . 75.0(4) ?
C7 O1 I1 . . 115.6(6) ?
C11 O2 C18 . . 117.9(9) ?
C25 O3 I2 . . 115.2(6) ?
C29 O4 C36 . . 117.4(10) ?

loop_
_geom_bond_atom_site_label_1
_geom_bond_atom_site_label_2
_geom_bond_site_symmetry_2
_geom_bond_distance
_geom_bond_publ_flag
C1 C6 . 1.386(15) ?
C1 C2 . 1.395(16) ?
C1 I1 . 2.127(11) ?
C2 C3 . 1.370(17) ?
C2 H2 . 0.95 ?
C3 C4 . 1.404(19) ?
C3 H3 . 0.95 ?
C4 C5 . 1.403(17) ?
C4 H4 . 0.95 ?
C5 C6 . 1.377(15) ?
C5 H5 . 0.95 ?
C6 C7 . 1.542(15) ?
C7 O1 . 1.350(12) ?
C7 C8 . 1.532(15) ?
C7 C9 . 1.573(15) ?
C8 F1 . 1.330(14) ?
C8 F2 . 1.332(13) ?
C8 F3 . 1.346(13) ?
C9 F6 . 1.334(14) ?
C9 F5 . 1.335(14) ?
C9 F4 . 1.348(14) ?
C10 C11 . 1.332(14) ?
C10 I1 . 2.095(11) ?
C10 H10 . 0.95 ?
C11 O2 . 1.361(14) ?
C11 C12 . 1.472(17) ?
C12 C17 . 1.385(16) ?
C12 C13 . 1.395(15) ?
C13 C14 . 1.417(16) ?
C13 H13 . 0.95 ?
C14 C15 . 1.387(17) ?
C14 H14 . 0.95 ?
C15 C16 . 1.38(2) ?
C15 H15 . 0.95 ?
C16 C17 . 1.403(17) ?
C16 H16 . 0.95 ?
C17 H17 . 0.95 ?
C18 O2 . 1.429(14) ?
C18 H18A . 0.98 ?
C18 H18B . 0.98 ?
C18 H18C . 0.98 ?
C19 C24 . 1.371(15) ?
C19 C20 . 1.382(15) ?
C19 I2 . 2.129(10) ?
C20 C21 . 1.405(16) ?
C20 H20 . 0.95 ?
C21 C22 . 1.365(19) ?
C21 H21 . 0.95 ?
C22 C23 . 1.409(17) ?
C22 H22 . 0.95 ?
C23 C24 . 1.376(15) ?
C23 H23 . 0.95 ?
C24 C25 . 1.550(14) ?
C25 O3 . 1.362(12) ?
C25 C27 . 1.536(15) ?
C25 C26 . 1.550(16) ?
C26 F7 . 1.328(14) ?
C26 F8 . 1.345(14) ?
C26 F9 . 1.350(14) ?
C27 F10 . 1.334(13) ?
C27 F11 . 1.339(13) ?
C27 F12 . 1.353(12) ?
C28 C29 . 1.341(15) ?
C28 I2 . 2.092(11) ?
C28 H28 . 0.95 ?
C29 O4 . 1.395(14) ?
C29 C30 . 1.465(18) ?
C30 C31 . 1.375(19) ?
C30 C35 . 1.411(18) ?
C31 C32 . 1.37(2) ?
C31 H31 . 0.95 ?
C32 C33 . 1.38(2) ?
C32 H32 . 0.95 ?
C33 C34 . 1.35(3) ?
C33 H33 . 0.95 ?
C34 C35 . 1.36(2) ?
C34 H34 . 0.95 ?
C35 H35 . 0.95 ?
C36 O4 . 1.441(19) ?
C36 H36A . 0.98 ?
C36 H36B . 0.98 ?
C36 H36C . 0.98 ?
C37 Cl1 . 1.64(3) ?
C37 Cl2 . 1.75(3) ?
C37 H37A . 0.99 ?
C37 H37B . 0.99 ?
C38 Cl3 . 1.71(3) ?
C38 Cl4 . 1.77(3) ?
C38 H38A . 0.99 ?
C38 H38B . 0.99 ?
C38A Cl6 . 1.71(3) ?
C38A Cl5 . 1.71(3) ?
C38A H38C . 0.99 ?
C38A H38D . 0.99 ?
I1 O1 . 2.320(7) ?
I2 O3 . 2.329(8) ?
